data_7206591
loop_
_publ_author_name
'Costa, Rub\'en D.'
'Tordera, Daniel'
'Ort\'i, Enrique'
'Bolink, Henk J.'
'Sch\"onle, Jonas'
'Graber, Stefan'
'Housecroft, Catherine E.'
'Constable, Edwin C.'
'Zampese, Jennifer A.'

_publ_section_title
;
 Copper(i) complexes for sustainable light-emitting electrochemical
 cells
;
_journal_issue 40
_journal_name_full 'Journal of Materials Chemistry'
_journal_page_first 16108
_journal_paper_doi 10.1039/c1jm12607e
_journal_volume 21
_journal_year 2011
_chemical_formula_moiety 'C40 H32 Cu N2 P2, F6 P'
_chemical_formula_sum 'C40 H32 Cu F6 N2 P3'
_chemical_formula_weight 811.14
_chemical_name_systematic
;
?
;
_space_group_IT_number 14
_symmetry_cell_setting monoclinic
_symmetry_space_group_name_Hall '-P 2ybc'
_symmetry_space_group_name_H-M 'P 1 21/c 1'
_atom_sites_solution_hydrogens geom
_atom_sites_solution_primary direct
_atom_sites_solution_secondary difmap
_audit_creation_method SHELXL-97
_cell_angle_alpha 90.00
_cell_angle_beta 104.93(3)
_cell_angle_gamma 90.00
_cell_formula_units_Z 4
_cell_length_a 16.487(3)
_cell_length_b 11.005(2)
_cell_length_c 20.886(4)
_cell_measurement_temperature 173(2)
_cell_volume 3661.6(13)
_computing_cell_refinement 'Stoe IPDS'
_computing_data_collection 'Stoe IPDS'
_computing_data_reduction 'Stoe IPDS'
_computing_molecular_graphics 'Bruker SHELXTL'
_computing_publication_material 'Bruker SHELXTL'
_computing_structure_refinement 'SHELXL-97 (Sheldrick, 1997)'
_computing_structure_solution 'SHELXS-97 (Sheldrick, 1990)'
_diffrn_ambient_temperature 173(2)
_diffrn_measured_fraction_theta_full 0.997
_diffrn_measured_fraction_theta_max 0.997
_diffrn_measurement_device_type 'Stoe IPDS'
_diffrn_measurement_method '\w scans'
_diffrn_radiation_monochromator graphite
_diffrn_radiation_source 'fine-focus sealed tube'
_diffrn_radiation_type MoK\a
_diffrn_radiation_wavelength 0.71073
_diffrn_reflns_av_R_equivalents 0.0503
_diffrn_reflns_av_sigmaI/netI 0.0251
_diffrn_reflns_limit_h_max 21
_diffrn_reflns_limit_h_min -21
_diffrn_reflns_limit_k_max 14
_diffrn_reflns_limit_k_min -14
_diffrn_reflns_limit_l_max 27
_diffrn_reflns_limit_l_min -27
_diffrn_reflns_number 50120
_diffrn_reflns_theta_full 28.00
_diffrn_reflns_theta_max 28.00
_diffrn_reflns_theta_min 2.25
_exptl_absorpt_coefficient_mu 0.791
_exptl_absorpt_correction_T_max 0.8579
_exptl_absorpt_correction_T_min 0.8579
_exptl_absorpt_correction_type multi-scan
_exptl_absorpt_process_details '(Blessing 1951)'
_exptl_crystal_colour yellow
_exptl_crystal_density_diffrn 1.471
_exptl_crystal_density_method 'not measured'
_exptl_crystal_description block
_exptl_crystal_F_000 1656
_exptl_crystal_size_max 0.20
_exptl_crystal_size_mid 0.20
_exptl_crystal_size_min 0.20
_refine_diff_density_max 0.463
_refine_diff_density_min -0.490
_refine_diff_density_rms 0.053
_refine_ls_extinction_method none
_refine_ls_goodness_of_fit_ref 1.103
_refine_ls_hydrogen_treatment constr
_refine_ls_matrix_type full
_refine_ls_number_parameters 506
_refine_ls_number_reflns 8820
_refine_ls_number_restraints 24
_refine_ls_restrained_S_all 1.109
_refine_ls_R_factor_all 0.0448
_refine_ls_R_factor_gt 0.0384
_refine_ls_shift/su_max 0.000
_refine_ls_shift/su_mean 0.000
_refine_ls_structure_factor_coef Fsqd
_refine_ls_weighting_details 'calc w=1/[\s^2^(Fo^2^)+(0.0344P)^2^+2.8482P] where P=(Fo^2^+2Fc^2^)/3'
_refine_ls_weighting_scheme calc
_refine_ls_wR_factor_gt 0.0890
_refine_ls_wR_factor_ref 0.0921
_reflns_number_gt 7919
_reflns_number_total 8820
_reflns_threshold_expression >2sigma(I)
_cod_data_source_file c1jm12607e.txt
_cod_data_source_block js32
_cod_depositor_comments
;
The following automatic conversions were performed:

'_symmetry_cell_setting' value 'Monoclinic' changed to 'monoclinic'
according to /home/saulius/struct/CIF-dictionaries/cif_core.dic
dictionary named 'cif_core.dic' version 2.4.1 from 2010-06-29.

Automatic conversion script
Id: cif_fix_values 1715 2011-07-08 13:25:40Z adriana 
;
_cod_original_sg_symbol_Hall -P2ybc
_cod_original_sg_symbol_H-M P2(1)/c
_cod_database_code 7206591

loop_
_symmetry_equiv_pos_as_xyz
'x, y, z'
'-x, y+1/2, -z+1/2'
'-x, -y, -z'
'x, -y-1/2, z-1/2'

loop_
_atom_site_label
_atom_site_type_symbol
_atom_site_fract_x
_atom_site_fract_y
_atom_site_fract_z
_atom_site_U_iso_or_equiv
_atom_site_adp_type
_atom_site_occupancy
_atom_site_symmetry_multiplicity
_atom_site_calc_flag
_atom_site_refinement_flags
_atom_site_disorder_assembly
_atom_site_disorder_group
Cu1 Cu 0.265811(14) 0.20756(2) 0.127761(10) 0.02241(6) Uani 1 1 d . . .
P1 P 0.15121(3) 0.29310(5) 0.06363(2) 0.02380(10) Uani 1 1 d . . .
P2 P 0.34939(3) 0.33874(4) 0.09659(2) 0.02203(10) Uani 1 1 d . . .
C1 C 0.19071(11) 0.42203(16) 0.02557(8) 0.0220(3) Uani 1 1 d . . .
C2 C 0.27731(11) 0.44323(16) 0.04093(8) 0.0231(3) Uani 1 1 d . . .
C3 C 0.30779(13) 0.54090(18) 0.01185(10) 0.0317(4) Uani 1 1 d . . .
H3A H 0.3666 0.5548 0.0218 0.038 Uiso 1 1 calc R . .
C4 C 0.25376(14) 0.61799(19) -0.03128(10) 0.0349(4) Uani 1 1 d . . .
H4A H 0.2754 0.6844 -0.0508 0.042 Uiso 1 1 calc R . .
C5 C 0.16812(14) 0.59806(18) -0.04583(9) 0.0321(4) Uani 1 1 d . . .
H5A H 0.1308 0.6518 -0.0748 0.038 Uiso 1 1 calc R . .
C6 C 0.13688(12) 0.50054(18) -0.01849(9) 0.0275(4) Uani 1 1 d . . .
H6A H 0.0781 0.4863 -0.0296 0.033 Uiso 1 1 calc R . .
C7 C 0.08845(11) 0.3613(2) 0.11428(9) 0.0314(4) Uani 1 1 d . . .
C8 C 0.04348(14) 0.2826(3) 0.14478(12) 0.0470(6) Uani 1 1 d . . .
H8A H 0.0410 0.1983 0.1349 0.056 Uiso 1 1 calc R . .
C9 C 0.00195(15) 0.3293(4) 0.19023(12) 0.0656(10) Uani 1 1 d . . .
H9A H -0.0287 0.2762 0.2112 0.079 Uiso 1 1 calc R . .
C10 C 0.00527(18) 0.4510(4) 0.20463(13) 0.0708(11) Uani 1 1 d . . .
H10A H -0.0231 0.4820 0.2354 0.085 Uiso 1 1 calc R . .
C11 C 0.04910(18) 0.5271(3) 0.17496(13) 0.0627(9) Uani 1 1 d . . .
H11A H 0.0510 0.6114 0.1850 0.075 Uiso 1 1 calc R . .
C12 C 0.09144(15) 0.4834(3) 0.12997(11) 0.0424(5) Uani 1 1 d . . .
H12A H 0.1225 0.5377 0.1100 0.051 Uiso 1 1 calc R . .
C13 C 0.07593(12) 0.21827(18) -0.00428(9) 0.0279(4) Uani 1 1 d . . .
C14 C 0.10542(14) 0.1276(2) -0.03864(13) 0.0445(6) Uani 1 1 d . . .
H14A H 0.1634 0.1076 -0.0270 0.053 Uiso 1 1 calc R . .
C15 C 0.05071(18) 0.0661(3) -0.08988(15) 0.0602(8) Uani 1 1 d . . .
H15A H 0.0714 0.0050 -0.1137 0.072 Uiso 1 1 calc R . .
C16 C -0.03375(17) 0.0937(3) -0.10632(14) 0.0555(7) Uani 1 1 d . . .
H16A H -0.0713 0.0517 -0.1415 0.067 Uiso 1 1 calc R . .
C17 C -0.06337(15) 0.1814(3) -0.07192(14) 0.0530(7) Uani 1 1 d . . .
H17A H -0.1217 0.1993 -0.0829 0.064 Uiso 1 1 calc R . .
C18 C -0.00895(14) 0.2442(2) -0.02123(12) 0.0413(5) Uani 1 1 d . . .
H18A H -0.0301 0.3055 0.0021 0.050 Uiso 1 1 calc R . .
C19 C 0.42263(11) 0.43910(17) 0.15248(9) 0.0268(4) Uani 1 1 d . . .
C20 C 0.48782(13) 0.5010(2) 0.13571(11) 0.0366(5) Uani 1 1 d . . .
H20A H 0.4983 0.4883 0.0936 0.044 Uiso 1 1 calc R . .
C21 C 0.53763(14) 0.5810(2) 0.18036(13) 0.0466(6) Uani 1 1 d . . .
H21A H 0.5816 0.6238 0.1684 0.056 Uiso 1 1 calc R . .
C22 C 0.52353(15) 0.5988(2) 0.24189(13) 0.0486(6) Uani 1 1 d . . .
H22A H 0.5578 0.6536 0.2723 0.058 Uiso 1 1 calc R . .
C23 C 0.45981(15) 0.5373(2) 0.25924(12) 0.0462(6) Uani 1 1 d . . .
H23A H 0.4502 0.5496 0.3017 0.055 Uiso 1 1 calc R . .
C24 C 0.40941(13) 0.4571(2) 0.21488(10) 0.0346(4) Uani 1 1 d . . .
H24A H 0.3657 0.4144 0.2273 0.042 Uiso 1 1 calc R . .
C25 C 0.40683(12) 0.27373(17) 0.04156(9) 0.0270(4) Uani 1 1 d . . .
C26 C 0.36557(14) 0.2523(2) -0.02446(10) 0.0357(4) Uani 1 1 d . . .
H26A H 0.3099 0.2812 -0.0415 0.043 Uiso 1 1 calc R . .
C27 C 0.40449(16) 0.1897(2) -0.06547(12) 0.0461(6) Uani 1 1 d . . .
H27A H 0.3755 0.1759 -0.1105 0.055 Uiso 1 1 calc R . .
C28 C 0.48510(17) 0.1473(3) -0.04143(14) 0.0517(6) Uani 1 1 d . . .
H28A H 0.5116 0.1034 -0.0696 0.062 Uiso 1 1 calc R . .
C29 C 0.52722(16) 0.1685(3) 0.02347(14) 0.0527(7) Uani 1 1 d . . .
H29A H 0.5833 0.1405 0.0398 0.063 Uiso 1 1 calc R . .
C30 C 0.48856(14) 0.2305(2) 0.06529(11) 0.0393(5) Uani 1 1 d . . .
H30A H 0.5178 0.2435 0.1103 0.047 Uiso 1 1 calc R . .
N1 N 0.24898(10) 0.17477(14) 0.21890(7) 0.0240(3) Uani 1 1 d . . .
N2 N 0.28752(10) 0.02743(15) 0.13127(8) 0.0277(3) Uani 1 1 d . . .
C31 C 0.22444(13) 0.25374(19) 0.25829(9) 0.0291(4) Uani 1 1 d . . .
H31A H 0.2232 0.3376 0.2473 0.035 Uiso 1 1 calc R . .
C32 C 0.20066(15) 0.2195(2) 0.31463(10) 0.0388(5) Uani 1 1 d . . .
H32A H 0.1832 0.2781 0.3417 0.047 Uiso 1 1 calc R . .
C33 C 0.20312(18) 0.0979(3) 0.33003(12) 0.0480(6) Uani 1 1 d . . .
H33A H 0.1871 0.0713 0.3683 0.058 Uiso 1 1 calc R . .
C34 C 0.22888(16) 0.0143(2) 0.28997(11) 0.0419(5) Uani 1 1 d . . .
H34A H 0.2309 -0.0698 0.3004 0.050 Uiso 1 1 calc R . .
C35 C 0.25186(12) 0.05542(18) 0.23415(9) 0.0275(4) Uani 1 1 d . . .
C36 C 0.27890(12) -0.02573(17) 0.18729(10) 0.0291(4) Uani 1 1 d . . .
C37 C 0.29547(16) -0.1485(2) 0.19942(13) 0.0441(5) Uani 1 1 d . . .
H37A H 0.2902 -0.1844 0.2395 0.053 Uiso 1 1 calc R . .
C38 C 0.31965(19) -0.2175(2) 0.15251(16) 0.0542(7) Uani 1 1 d . . .
H38A H 0.3307 -0.3018 0.1597 0.065 Uiso 1 1 calc R . .
C39 C 0.32763(17) -0.1635(2) 0.09528(14) 0.0485(6) Uani 1 1 d . . .
H39A H 0.3440 -0.2098 0.0623 0.058 Uiso 1 1 calc R . .
C40 C 0.31138(14) -0.0408(2) 0.08647(12) 0.0379(5) Uani 1 1 d . . .
H40A H 0.3174 -0.0034 0.0470 0.045 Uiso 1 1 calc R . .
P10 P 0.24476(4) -0.39310(5) 0.33419(3) 0.03982(14) Uani 1 1 d . . .
F10 F 0.31328(12) -0.28892(16) 0.34602(8) 0.0667(5) Uani 1 1 d . A .
F11 F 0.17540(14) -0.49571(19) 0.32071(10) 0.0794(6) Uani 1 1 d . A .
F12 F 0.1769(2) -0.2958(4) 0.3275(2) 0.0994(15) Uani 0.851(5) 1 d P A 1
F13 F 0.23822(16) -0.3895(2) 0.25616(9) 0.0710(8) Uani 0.851(5) 1 d P A 1
F14 F 0.31665(19) -0.4926(2) 0.33919(16) 0.0814(9) Uani 0.851(5) 1 d P A 1
F15 F 0.2572(2) -0.4022(3) 0.41188(12) 0.0612(7) Uani 0.851(5) 1 d PU A 1
F12' F 0.1761(12) -0.2937(17) 0.2927(13) 0.101(8) Uani 0.149(5) 1 d PU A 2
F13' F 0.2700(13) -0.4643(16) 0.2999(10) 0.103(6) Uani 0.149(5) 1 d PU A 2
F14' F 0.2654(17) -0.462(2) 0.3981(14) 0.131(10) Uani 0.149(5) 1 d PU A 2
F15' F 0.1895(19) -0.346(2) 0.3861(14) 0.128(9) Uani 0.149(5) 1 d PU A 2

loop_
_atom_site_aniso_label
_atom_site_aniso_U_11
_atom_site_aniso_U_22
_atom_site_aniso_U_33
_atom_site_aniso_U_23
_atom_site_aniso_U_13
_atom_site_aniso_U_12
Cu1 0.02289(11) 0.02154(11) 0.02188(11) 0.00434(8) 0.00411(8) 0.00236(8)
P1 0.0181(2) 0.0288(2) 0.0233(2) 0.00369(18) 0.00331(16) 0.00260(17)
P2 0.0184(2) 0.0236(2) 0.0219(2) 0.00416(17) 0.00125(16) 0.00127(16)
C1 0.0228(8) 0.0236(8) 0.0185(7) 0.0003(6) 0.0033(6) 0.0041(7)
C2 0.0242(8) 0.0221(8) 0.0210(8) 0.0018(6) 0.0021(6) 0.0033(7)
C3 0.0296(9) 0.0276(9) 0.0339(10) 0.0058(8) 0.0007(8) -0.0028(8)
C4 0.0448(12) 0.0244(9) 0.0308(10) 0.0072(8) 0.0011(9) -0.0016(8)
C5 0.0407(11) 0.0272(9) 0.0241(9) 0.0036(7) 0.0008(8) 0.0117(8)
C6 0.0260(9) 0.0321(10) 0.0220(8) 0.0002(7) 0.0017(7) 0.0091(7)
C7 0.0185(8) 0.0529(13) 0.0217(8) 0.0024(8) 0.0033(7) 0.0064(8)
C8 0.0262(10) 0.0784(19) 0.0363(11) 0.0128(12) 0.0075(9) 0.0002(11)
C9 0.0252(11) 0.141(3) 0.0318(12) 0.0175(16) 0.0092(9) 0.0031(15)
C10 0.0420(14) 0.140(4) 0.0315(12) -0.0127(17) 0.0118(11) 0.0206(18)
C11 0.0548(16) 0.094(2) 0.0384(13) -0.0230(14) 0.0109(12) 0.0199(16)
C12 0.0373(11) 0.0602(15) 0.0287(10) -0.0083(10) 0.0067(8) 0.0100(11)
C13 0.0230(8) 0.0309(10) 0.0285(9) 0.0010(7) 0.0044(7) -0.0016(7)
C14 0.0276(10) 0.0539(14) 0.0522(13) -0.0169(11) 0.0104(9) -0.0012(10)
C15 0.0457(14) 0.0701(19) 0.0642(17) -0.0366(15) 0.0133(13) -0.0054(13)
C16 0.0424(13) 0.0633(17) 0.0540(15) -0.0231(13) 0.0000(11) -0.0116(12)
C17 0.0282(11) 0.0600(16) 0.0613(16) -0.0164(13) -0.0061(11) 0.0016(11)
C18 0.0260(10) 0.0433(12) 0.0485(12) -0.0107(10) -0.0014(9) 0.0052(9)
C19 0.0214(8) 0.0268(9) 0.0288(9) 0.0037(7) -0.0001(7) 0.0009(7)
C20 0.0267(10) 0.0443(12) 0.0347(10) 0.0054(9) 0.0003(8) -0.0068(9)
C21 0.0287(11) 0.0468(13) 0.0561(14) 0.0061(11) -0.0040(10) -0.0119(10)
C22 0.0365(12) 0.0422(13) 0.0553(14) -0.0121(11) -0.0097(10) -0.0041(10)
C23 0.0404(12) 0.0522(14) 0.0407(12) -0.0153(11) 0.0009(10) -0.0009(11)
C24 0.0301(10) 0.0384(11) 0.0331(10) -0.0036(8) 0.0043(8) -0.0012(8)
C25 0.0257(9) 0.0263(9) 0.0287(9) 0.0031(7) 0.0066(7) 0.0022(7)
C26 0.0310(10) 0.0418(11) 0.0317(10) -0.0031(9) 0.0035(8) 0.0038(9)
C27 0.0474(13) 0.0536(15) 0.0366(11) -0.0098(10) 0.0097(10) 0.0042(11)
C28 0.0496(14) 0.0584(16) 0.0515(14) -0.0110(12) 0.0209(12) 0.0122(12)
C29 0.0358(12) 0.0652(17) 0.0567(15) -0.0037(13) 0.0111(11) 0.0205(12)
C30 0.0300(10) 0.0481(13) 0.0363(11) 0.0023(9) 0.0022(8) 0.0125(9)
N1 0.0241(7) 0.0241(7) 0.0216(7) 0.0030(6) 0.0021(6) -0.0017(6)
N2 0.0268(8) 0.0222(7) 0.0325(8) -0.0009(6) 0.0045(6) 0.0014(6)
C31 0.0317(9) 0.0310(9) 0.0233(8) 0.0002(7) 0.0048(7) -0.0012(8)
C32 0.0456(12) 0.0471(13) 0.0252(9) -0.0015(9) 0.0119(9) -0.0033(10)
C33 0.0627(16) 0.0539(15) 0.0312(11) 0.0089(10) 0.0194(11) -0.0098(12)
C34 0.0539(14) 0.0353(11) 0.0368(11) 0.0114(9) 0.0122(10) -0.0083(10)
C35 0.0270(9) 0.0257(9) 0.0261(9) 0.0057(7) 0.0002(7) -0.0035(7)
C36 0.0273(9) 0.0231(9) 0.0330(9) 0.0028(7) 0.0005(7) -0.0022(7)
C37 0.0514(14) 0.0247(10) 0.0515(13) 0.0075(9) 0.0049(11) 0.0017(9)
C38 0.0589(16) 0.0230(11) 0.0768(19) -0.0010(11) 0.0101(14) 0.0067(10)
C39 0.0482(14) 0.0321(11) 0.0662(16) -0.0138(11) 0.0168(12) 0.0056(10)
C40 0.0394(11) 0.0325(11) 0.0423(11) -0.0071(9) 0.0118(9) 0.0032(9)
P10 0.0455(3) 0.0270(3) 0.0455(3) -0.0021(2) 0.0089(3) -0.0025(2)
F10 0.0775(12) 0.0555(10) 0.0554(9) 0.0060(8) -0.0040(8) -0.0306(9)
F11 0.1010(15) 0.0719(12) 0.0732(12) -0.0230(10) 0.0367(11) -0.0467(11)
F12 0.077(2) 0.093(2) 0.113(3) -0.019(2) -0.0019(19) 0.0515(18)
F13 0.0918(17) 0.0779(16) 0.0387(10) -0.0004(10) 0.0084(10) -0.0383(13)
F14 0.0849(18) 0.0627(15) 0.101(2) 0.0070(14) 0.0316(16) 0.0316(13)
F15 0.0830(18) 0.0631(16) 0.0414(11) -0.0121(11) 0.0232(11) -0.0239(15)
F12' 0.055(8) 0.061(9) 0.170(17) 0.062(11) 0.001(10) -0.025(7)
F13' 0.120(10) 0.081(8) 0.105(9) -0.062(7) 0.025(7) 0.030(7)
F14' 0.119(14) 0.111(14) 0.130(15) 0.064(12) -0.027(11) -0.024(12)
F15' 0.168(19) 0.110(14) 0.142(17) -0.080(13) 0.103(15) -0.089(14)

loop_
_atom_type_symbol
_atom_type_description
_atom_type_scat_dispersion_real
_atom_type_scat_dispersion_imag
_atom_type_scat_source
C C 0.0033 0.0016 'International Tables Vol C Tables 4.2.6.8 and 6.1.1.4'
H H 0.0000 0.0000 'International Tables Vol C Tables 4.2.6.8 and 6.1.1.4'
N N 0.0061 0.0033 'International Tables Vol C Tables 4.2.6.8 and 6.1.1.4'
F F 0.0171 0.0103 'International Tables Vol C Tables 4.2.6.8 and 6.1.1.4'
P P 0.1023 0.0942 'International Tables Vol C Tables 4.2.6.8 and 6.1.1.4'
Cu Cu 0.3201 1.2651 'International Tables Vol C Tables 4.2.6.8 and 6.1.1.4'

loop_
_geom_angle_atom_site_label_1
_geom_angle_atom_site_label_2
_geom_angle_atom_site_label_3
_geom_angle
N2 Cu1 N1 81.74(7)
N2 Cu1 P2 122.44(5)
N1 Cu1 P2 129.87(5)
N2 Cu1 P1 123.67(5)
N1 Cu1 P1 109.91(5)
P2 Cu1 P1 92.50(2)
C7 P1 C13 105.26(9)
C7 P1 C1 104.62(10)
C13 P1 C1 105.07(8)
C7 P1 Cu1 110.25(6)
C13 P1 Cu1 125.44(7)
C1 P1 Cu1 104.36(6)
C25 P2 C19 106.10(9)
C25 P2 C2 101.78(8)
C19 P2 C2 103.89(9)
C25 P2 Cu1 113.37(7)
C19 P2 Cu1 124.69(7)
C2 P2 Cu1 104.18(6)
C6 C1 C2 118.95(17)
C6 C1 P1 121.92(14)
C2 C1 P1 119.12(13)
C3 C2 C1 119.39(16)
C3 C2 P2 120.84(14)
C1 C2 P2 119.73(14)
C4 C3 C2 120.95(19)
C4 C3 H3A 119.5
C2 C3 H3A 119.5
C3 C4 C5 119.72(19)
C3 C4 H4A 120.1
C5 C4 H4A 120.1
C6 C5 C4 120.17(18)
C6 C5 H5A 119.9
C4 C5 H5A 119.9
C5 C6 C1 120.81(18)
C5 C6 H6A 119.6
C1 C6 H6A 119.6
C12 C7 C8 119.1(2)
C12 C7 P1 123.22(17)
C8 C7 P1 117.24(19)
C7 C8 C9 119.4(3)
C7 C8 H8A 120.3
C9 C8 H8A 120.3
C10 C9 C8 120.5(3)
C10 C9 H9A 119.8
C8 C9 H9A 119.7
C11 C10 C9 119.9(3)
C11 C10 H10A 120.0
C9 C10 H10A 120.0
C10 C11 C12 120.9(3)
C10 C11 H11A 119.5
C12 C11 H11A 119.5
C7 C12 C11 120.2(3)
C7 C12 H12A 119.9
C11 C12 H12A 119.9
C18 C13 C14 118.83(19)
C18 C13 P1 123.22(16)
C14 C13 P1 117.90(15)
C15 C14 C13 120.4(2)
C15 C14 H14A 119.8
C13 C14 H14A 119.8
C16 C15 C14 119.9(2)
C16 C15 H15A 120.0
C14 C15 H15A 120.0
C17 C16 C15 120.0(2)
C17 C16 H16A 120.0
C15 C16 H16A 120.0
C16 C17 C18 120.4(2)
C16 C17 H17A 119.8
C18 C17 H17A 119.8
C13 C18 C17 120.5(2)
C13 C18 H18A 119.8
C17 C18 H18A 119.8
C24 C19 C20 118.97(19)
C24 C19 P2 116.71(15)
C20 C19 P2 124.27(16)
C21 C20 C19 120.2(2)
C21 C20 H20A 119.9
C19 C20 H20A 119.9
C22 C21 C20 120.3(2)
C22 C21 H21A 119.9
C20 C21 H21A 119.9
C23 C22 C21 120.0(2)
C23 C22 H22A 120.0
C21 C22 H22A 120.0
C22 C23 C24 120.2(2)
C22 C23 H23A 119.9
C24 C23 H23A 119.9
C23 C24 C19 120.3(2)
C23 C24 H24A 119.9
C19 C24 H24A 119.9
C26 C25 C30 118.37(19)
C26 C25 P2 119.54(15)
C30 C25 P2 121.60(16)
C27 C26 C25 120.9(2)
C27 C26 H26A 119.6
C25 C26 H26A 119.6
C28 C27 C26 120.2(2)
C28 C27 H27A 119.9
C26 C27 H27A 119.9
C29 C28 C27 119.8(2)
C29 C28 H28A 120.1
C27 C28 H28A 120.1
C28 C29 C30 120.5(2)
C28 C29 H29A 119.7
C30 C29 H29A 119.7
C29 C30 C25 120.2(2)
C29 C30 H30A 119.9
C25 C30 H30A 119.9
C31 N1 C35 119.20(17)
C31 N1 Cu1 127.04(13)
C35 N1 Cu1 112.97(13)
C40 N2 C36 118.68(18)
C40 N2 Cu1 127.60(15)
C36 N2 Cu1 113.67(13)
N1 C31 C32 123.1(2)
N1 C31 H31A 118.5
C32 C31 H31A 118.5
C33 C32 C31 117.8(2)
C33 C32 H32A 121.1
C31 C32 H32A 121.1
C32 C33 C34 120.1(2)
C32 C33 H33A 120.0
C34 C33 H33A 120.0
C33 C34 C35 118.9(2)
C33 C34 H34A 120.5
C35 C34 H34A 120.5
N1 C35 C34 120.9(2)
N1 C35 C36 115.51(17)
C34 C35 C36 123.58(19)
N2 C36 C37 121.4(2)
N2 C36 C35 115.48(17)
C37 C36 C35 123.1(2)
C38 C37 C36 119.1(2)
C38 C37 H37A 120.5
C36 C37 H37A 120.5
C39 C38 C37 119.5(2)
C39 C38 H38A 120.3
C37 C38 H38A 120.3
C38 C39 C40 118.8(2)
C38 C39 H39A 120.6
C40 C39 H39A 120.6
N2 C40 C39 122.6(2)
N2 C40 H40A 118.7
C39 C40 H40A 118.7
F13' P10 F14' 99.8(17)
F13' P10 F12 139.2(11)
F14' P10 F12 115.4(14)
F13' P10 F11 77.0(10)
F14' P10 F11 77.7(10)
F12 P10 F11 90.3(2)
F13' P10 F10 102.8(10)
F14' P10 F10 103.7(10)
F12 P10 F10 89.01(19)
F11 P10 F10 178.64(12)
F13' P10 F15 126.4(11)
F12 P10 F15 92.1(2)
F11 P10 F15 91.95(13)
F10 P10 F15 89.26(12)
F14' P10 F14 66.5(14)
F12 P10 F14 178.0(2)
F11 P10 F14 90.72(14)
F10 P10 F14 89.91(14)
F15 P10 F14 89.53(17)
F13' P10 F13 49.9(11)
F14' P10 F13 149.3(14)
F12 P10 F13 91.9(2)
F11 P10 F13 88.88(11)
F10 P10 F13 89.96(10)
F15 P10 F13 175.88(18)
F14 P10 F13 86.42(15)
F13' P10 F12' 114.5(15)
F14' P10 F12' 140.4(16)
F11 P10 F12' 90.7(5)
F10 P10 F12' 88.1(5)
F15 P10 F12' 118.0(10)
F14 P10 F12' 152.4(10)
F13 P10 F12' 66.0(10)
F13' P10 F15' 156.7(12)
F14' P10 F15' 67.2(16)
F12 P10 F15' 48.1(13)
F11 P10 F15' 81.2(5)
F10 P10 F15' 99.2(5)
F15 P10 F15' 45.8(13)
F14 P10 F15' 133.7(13)
F13 P10 F15' 138.3(13)
F12' P10 F15' 73.7(15)
P10 F13' F11 61.1(8)
P10 F14' F15' 61.1(10)
P10 F15' F14' 51.6(11)

loop_
_geom_bond_atom_site_label_1
_geom_bond_atom_site_label_2
_geom_bond_distance
Cu1 N2 2.0125(17)
Cu1 N1 2.0255(16)
Cu1 P2 2.2065(6)
Cu1 P1 2.2240(8)
P1 C7 1.821(2)
P1 C13 1.823(2)
P1 C1 1.8265(19)
P2 C25 1.814(2)
P2 C19 1.820(2)
P2 C2 1.8368(18)
C1 C6 1.400(2)
C1 C2 1.400(2)
C2 C3 1.391(3)
C3 C4 1.382(3)
C3 H3A 0.9500
C4 C5 1.383(3)
C4 H4A 0.9500
C5 C6 1.377(3)
C5 H5A 0.9500
C6 H6A 0.9500
C7 C12 1.381(4)
C7 C8 1.396(3)
C8 C9 1.403(4)
C8 H8A 0.9500
C9 C10 1.370(5)
C9 H9A 0.9500
C10 C11 1.356(5)
C10 H10A 0.9500
C11 C12 1.393(3)
C11 H11A 0.9500
C12 H12A 0.9500
C13 C18 1.382(3)
C13 C14 1.388(3)
C14 C15 1.386(3)
C14 H14A 0.9500
C15 C16 1.379(4)
C15 H15A 0.9500
C16 C17 1.366(4)
C16 H16A 0.9500
C17 C18 1.383(3)
C17 H17A 0.9500
C18 H18A 0.9500
C19 C24 1.390(3)
C19 C20 1.391(3)
C20 C21 1.388(3)
C20 H20A 0.9500
C21 C22 1.378(4)
C21 H21A 0.9500
C22 C23 1.375(4)
C22 H22A 0.9500
C23 C24 1.389(3)
C23 H23A 0.9500
C24 H24A 0.9500
C25 C26 1.392(3)
C25 C30 1.394(3)
C26 C27 1.380(3)
C26 H26A 0.9500
C27 C28 1.376(4)
C27 H27A 0.9500
C28 C29 1.374(4)
C28 H28A 0.9500
C29 C30 1.386(3)
C29 H29A 0.9500
C30 H30A 0.9500
N1 C31 1.330(3)
N1 C35 1.349(2)
N2 C40 1.336(3)
N2 C36 1.348(3)
C31 C32 1.385(3)
C31 H31A 0.9500
C32 C33 1.374(4)
C32 H32A 0.9500
C33 C34 1.382(4)
C33 H33A 0.9500
C34 C35 1.391(3)
C34 H34A 0.9500
C35 C36 1.476(3)
C36 C37 1.389(3)
C37 C38 1.377(4)
C37 H37A 0.9500
C38 C39 1.371(4)
C38 H38A 0.9500
C39 C40 1.380(3)
C39 H39A 0.9500
C40 H40A 0.9500
P10 F13' 1.206(12)
P10 F14' 1.49(2)
P10 F12 1.529(3)
P10 F11 1.5799(18)
P10 F10 1.5837(17)
P10 F15 1.585(2)
P10 F14 1.597(2)
P10 F13 1.606(2)
P10 F12' 1.650(19)
P10 F15' 1.669(18)
F11 F13' 1.76(2)
F14' F15' 1.76(4)
